data_1539960
loop_
_publ_author_name
'Worzala, H.'

_publ_section_title
;
 Die Kristallstruktur des Bleitetraphosphat-4-Hydrats, Pb2 P4 O12 (H2 O)4
;
_journal_name_full 'Zeitschrift fuer Anorganische und Allgemeine Chemie'
_journal_page_first 122
_journal_page_last 128
_journal_volume 421
_journal_year 1976
_chemical_formula_sum 'H8 O16 P4 Pb2'
_chemical_name_systematic 'Pb2 P4 O12 (H2 O)4'
_space_group_IT_number 14
_symmetry_space_group_name_Hall '-P 2yn'
_symmetry_space_group_name_H-M 'P 1 21/n 1'
_cell_angle_alpha 90
_cell_angle_beta 108.2
_cell_angle_gamma 90
_cell_formula_units_Z 2
_cell_length_a 8.07
_cell_length_b 11.76
_cell_length_c 7.5
_cell_volume 676.165
_citation_journal_id_ASTM ZAACAB
_cod_data_source_file Worzala_ZAACAB_1976_628.cif
_cod_data_source_block H8O16P4Pb2
_cod_original_cell_volume 676.1654
_cod_original_sg_symbol_Hall '-P 2ybc (x-z,y,z)'
_cod_database_code 1539960

loop_
_symmetry_equiv_pos_as_xyz
x,y,z
-x+1/2,y+1/2,-z+1/2
-x,-y,-z
x-1/2,-y-1/2,z-1/2

loop_
_atom_site_label
_atom_site_type_symbol
_atom_site_fract_x
_atom_site_fract_y
_atom_site_fract_z
_atom_site_occupancy
_atom_site_U_iso_or_equiv
Pb1 Pb+2 0.2236 0.0599 0.4016 1 0.0
O5 O-2 0.113 0.0318 0.7147 1 0.0
P2 P+5 0.2159 0.0321 0.9167 1 0.0
O6 O-2 0.1367 0.0776 0.0509 1 0.0
O2 O-2 0.5243 0.058 0.6935 1 0.0
O8 O-2 0.4325 0.2287 0.3578 1 0.0
O7 O-2 0.7804 0.1533 0.4969 1 0.0
O1 O-2 0.7103 0.0948 0.0237 1 0.0
O3 O-2 0.0456 0.2404 0.342 1 0.0
O4 O-2 0.3882 0.1043 0.9472 1 0.0
P1 P+5 0.5399 0.1323 0.8589 1 0.0
